data_4104661
loop_
_publ_author_name
'Keying Ding'
'Aaron W. Pierpont'
'William W. Brennessel'
'Gudrun Lukat-Rodgers'
'Kenton R. Rodgers'
'Thomas R. Cundari'
'Eckhard Bill'
'Patrick L. Holland'

_publ_section_title
;
 Cobalt-Dinitrogen Complexes with Weakened N-N Bonds
;
_journal_name_full 'Journal of the American Chemical Society'
_journal_page_first 9471
_journal_page_last 9472
_journal_paper_doi 10.1021/ja808783u
_journal_volume 131
_journal_year 2009
_chemical_formula_moiety 'C70 H106 Co2 N6, 2(C4 H10 O)'
_chemical_formula_sum 'C78 H126 Co2 N6 O2'
_chemical_formula_weight 1297.71
_chemical_name_common holkd22
_chemical_name_systematic
; 
 ? 
;
_space_group_IT_number 14
_symmetry_cell_setting monoclinic
_symmetry_space_group_name_Hall '-P 2yn'
_symmetry_space_group_name_H-M 'P 1 21/n 1'
_atom_sites_solution_hydrogens geom
_atom_sites_solution_primary direct
_atom_sites_solution_secondary difmap
_audit_creation_method SHELXL-97
_cell_angle_alpha 90.00
_cell_angle_beta 93.728(4)
_cell_angle_gamma 90.00
_cell_formula_units_Z 2
_cell_length_a 12.290(2)
_cell_length_b 16.966(3)
_cell_length_c 17.644(3)
_cell_measurement_reflns_used 3976
_cell_measurement_temperature 100.0(1)
_cell_measurement_theta_max 37.70
_cell_measurement_theta_min 2.41
_cell_volume 3671.2(11)
_computing_cell_refinement 'SAINT (Bruker, 2007)'
_computing_data_collection 'APEX2 (Bruker, 2008)'
_computing_data_reduction 'SAINT (Bruker, 2007)'
_computing_molecular_graphics 'SHELXTL (Sheldrick, 2008)'
_computing_publication_material 'SHELXTL (Sheldrick, 2008)'
_computing_structure_refinement 'SHELXL-97 (Sheldrick, 2008)'
_computing_structure_solution 'SIR97 (Altomare et al., 1999)'
_diffrn_ambient_temperature 100.0(1)
_diffrn_measured_fraction_theta_full 0.985
_diffrn_measured_fraction_theta_max 0.985
_diffrn_measurement_device_type 'Bruker SMART APEX II CCD Platform'
_diffrn_measurement_method 'area detector, \w scans per \f'
_diffrn_radiation_monochromator graphite
_diffrn_radiation_source 'fine-focus sealed tube'
_diffrn_radiation_type MoK\a
_diffrn_radiation_wavelength 0.71073
_diffrn_reflns_av_R_equivalents 0.0499
_diffrn_reflns_av_sigmaI/netI 0.0426
_diffrn_reflns_limit_h_max 20
_diffrn_reflns_limit_h_min -20
_diffrn_reflns_limit_k_max 28
_diffrn_reflns_limit_k_min -28
_diffrn_reflns_limit_l_max 29
_diffrn_reflns_limit_l_min -29
_diffrn_reflns_number 85647
_diffrn_reflns_theta_full 37.04
_diffrn_reflns_theta_max 37.04
_diffrn_reflns_theta_min 1.67
_exptl_absorpt_coefficient_mu 0.500
_exptl_absorpt_correction_T_max 0.8810
_exptl_absorpt_correction_T_min 0.8327
_exptl_absorpt_correction_type multi-scan
_exptl_absorpt_process_details 'SADABS (Sheldrick, 2008)'
_exptl_crystal_colour 'dark orange-brown'
_exptl_crystal_density_diffrn 1.174
_exptl_crystal_description block
_exptl_crystal_F_000 1412
_exptl_crystal_size_max 0.38
_exptl_crystal_size_mid 0.30
_exptl_crystal_size_min 0.26
_refine_diff_density_max 0.751
_refine_diff_density_min -0.463
_refine_diff_density_rms 0.068
_refine_ls_extinction_method none
_refine_ls_goodness_of_fit_ref 1.011
_refine_ls_hydrogen_treatment constr
_refine_ls_matrix_type full
_refine_ls_number_parameters 431
_refine_ls_number_reflns 18458
_refine_ls_number_restraints 7
_refine_ls_restrained_S_all 1.011
_refine_ls_R_factor_all 0.0623
_refine_ls_R_factor_gt 0.0385
_refine_ls_shift/su_max 0.001
_refine_ls_shift/su_mean 0.000
_refine_ls_structure_factor_coef Fsqd
_refine_ls_weighting_details 'calc w=1/[\s^2^(Fo^2^)+(0.0547P)^2^+0.5128P] where P=(Fo^2^+2Fc^2^)/3'
_refine_ls_weighting_scheme calc
_refine_ls_wR_factor_gt 0.0953
_refine_ls_wR_factor_ref 0.1060
_reflns_number_gt 13682
_reflns_number_total 18458
_reflns_threshold_expression >2sigma(I)
_cod_data_source_file ja808783u_si_002_1.cif
_cod_data_source_block LCoNNCoL
_cod_original_cell_volume 3671.2(10)
_cod_database_code 4104661

loop_
_symmetry_equiv_pos_as_xyz
'x, y, z'
'-x+1/2, y+1/2, -z+1/2'
'-x, -y, -z'
'x-1/2, -y-1/2, z-1/2'

loop_
_atom_site_label
_atom_site_type_symbol
_atom_site_fract_x
_atom_site_fract_y
_atom_site_fract_z
_atom_site_U_iso_or_equiv
_atom_site_adp_type
_atom_site_occupancy
_atom_site_symmetry_multiplicity
_atom_site_calc_flag
_atom_site_refinement_flags
_atom_site_disorder_assembly
_atom_site_disorder_group
Co1 Co 0.498857(10) 0.090605(7) 0.394816(7) 0.01126(3) Uani 1 1 d . . .
N1 N 0.50118(6) 0.02101(5) 0.47490(4) 0.01363(13) Uani 1 1 d . . .
N11 N 0.53692(6) 0.14740(4) 0.30579(4) 0.01151(12) Uani 1 1 d . . .
N21 N 0.36614(6) 0.15282(4) 0.41271(4) 0.01220(12) Uani 1 1 d . . .
C11 C 0.50978(8) 0.25571(6) 0.20215(5) 0.01499(15) Uani 1 1 d . . .
C21 C 0.47952(7) 0.20693(5) 0.27326(5) 0.01241(14) Uani 1 1 d . . .
C31 C 0.38322(8) 0.23349(6) 0.30333(5) 0.01495(15) Uani 1 1 d . . .
H31A H 0.3474 0.2742 0.2744 0.018 Uiso 1 1 calc R . .
C41 C 0.32916(7) 0.21148(5) 0.36818(5) 0.01323(14) Uani 1 1 d . . .
C51 C 0.22670(8) 0.26368(6) 0.38008(6) 0.01746(17) Uani 1 1 d . . .
C61 C 0.41441(9) 0.25295(7) 0.14119(6) 0.0241(2) Uani 1 1 d . . .
H61A H 0.4320 0.2855 0.0977 0.036 Uiso 1 1 calc R . .
H61B H 0.3483 0.2732 0.1625 0.036 Uiso 1 1 calc R . .
H61C H 0.4022 0.1984 0.1245 0.036 Uiso 1 1 calc R . .
C71 C 0.61081(9) 0.23158(6) 0.16082(6) 0.01971(18) Uani 1 1 d . . .
H71A H 0.6200 0.2677 0.1184 0.030 Uiso 1 1 calc R . .
H71B H 0.6014 0.1777 0.1414 0.030 Uiso 1 1 calc R . .
H71C H 0.6755 0.2339 0.1963 0.030 Uiso 1 1 calc R . .
C81 C 0.52948(10) 0.34181(6) 0.22752(6) 0.02226(19) Uani 1 1 d . . .
H81A H 0.5463 0.3739 0.1836 0.033 Uiso 1 1 calc R . .
H81B H 0.5908 0.3439 0.2658 0.033 Uiso 1 1 calc R . .
H81C H 0.4638 0.3624 0.2493 0.033 Uiso 1 1 calc R . .
C91 C 0.26449(10) 0.34973(6) 0.39048(7) 0.0253(2) Uani 1 1 d . . .
H91A H 0.3170 0.3534 0.4346 0.038 Uiso 1 1 calc R . .
H91B H 0.2014 0.3833 0.3985 0.038 Uiso 1 1 calc R . .
H91C H 0.2992 0.3672 0.3449 0.038 Uiso 1 1 calc R . .
C101 C 0.15915(9) 0.24528(7) 0.44825(7) 0.0246(2) Uani 1 1 d . . .
H10A H 0.2053 0.2506 0.4954 0.037 Uiso 1 1 calc R . .
H10B H 0.1312 0.1913 0.4439 0.037 Uiso 1 1 calc R . .
H10C H 0.0979 0.2822 0.4489 0.037 Uiso 1 1 calc R . .
C111 C 0.14739(9) 0.25693(7) 0.30932(7) 0.0249(2) Uani 1 1 d . . .
H11A H 0.0843 0.2912 0.3153 0.037 Uiso 1 1 calc R . .
H11B H 0.1229 0.2022 0.3033 0.037 Uiso 1 1 calc R . .
H11C H 0.1845 0.2731 0.2643 0.037 Uiso 1 1 calc R . .
C12 C 0.63651(7) 0.11784(5) 0.27862(5) 0.01187(14) Uani 1 1 d . . .
C22 C 0.63282(8) 0.05757(5) 0.22340(5) 0.01379(15) Uani 1 1 d . . .
C32 C 0.73065(8) 0.02736(6) 0.20027(5) 0.01721(16) Uani 1 1 d . . .
H32A H 0.7292 -0.0130 0.1629 0.021 Uiso 1 1 calc R . .
C42 C 0.83010(8) 0.05521(6) 0.23081(6) 0.01801(17) Uani 1 1 d . . .
H42A H 0.8962 0.0339 0.2146 0.022 Uiso 1 1 calc R . .
C52 C 0.83261(8) 0.11429(6) 0.28518(6) 0.01673(16) Uani 1 1 d . . .
H52A H 0.9010 0.1330 0.3061 0.020 Uiso 1 1 calc R . .
C62 C 0.73675(7) 0.14685(5) 0.30989(5) 0.01356(14) Uani 1 1 d . . .
C72 C 0.52407(8) 0.02804(6) 0.18899(5) 0.01702(16) Uani 1 1 d . . .
H72A H 0.4703 0.0720 0.1918 0.020 Uiso 1 1 calc R . .
C82 C 0.48316(10) -0.04068(7) 0.23540(7) 0.0258(2) Uani 1 1 d . . .
H82A H 0.4079 -0.0534 0.2177 0.039 Uiso 1 1 calc R . .
H82B H 0.4857 -0.0259 0.2892 0.039 Uiso 1 1 calc R . .
H82C H 0.5297 -0.0868 0.2290 0.039 Uiso 1 1 calc R . .
C92 C 0.52687(10) 0.00409(8) 0.10562(6) 0.0277(2) Uani 1 1 d . . .
H92A H 0.5560 0.0477 0.0766 0.042 Uiso 1 1 calc R . .
H92B H 0.4528 -0.0084 0.0852 0.042 Uiso 1 1 calc R . .
H92C H 0.5736 -0.0424 0.1016 0.042 Uiso 1 1 calc R . .
C102 C 0.74240(8) 0.21366(6) 0.36723(5) 0.01591(15) Uani 1 1 d . . .
H10D H 0.6671 0.2353 0.3699 0.019 Uiso 1 1 calc R . .
C112 C 0.77955(12) 0.18324(8) 0.44617(7) 0.0312(3) Uani 1 1 d . . .
H11D H 0.7317 0.1402 0.4602 0.047 Uiso 1 1 calc R . .
H11E H 0.7762 0.2261 0.4832 0.047 Uiso 1 1 calc R . .
H11F H 0.8547 0.1639 0.4458 0.047 Uiso 1 1 calc R . .
C122 C 0.81582(11) 0.28103(7) 0.34423(8) 0.0286(2) Uani 1 1 d . . .
H12A H 0.7910 0.2999 0.2935 0.043 Uiso 1 1 calc R . .
H12B H 0.8911 0.2622 0.3435 0.043 Uiso 1 1 calc R . .
H12C H 0.8124 0.3242 0.3809 0.043 Uiso 1 1 calc R . .
C13 C 0.31947(7) 0.12835(5) 0.48090(5) 0.01204(14) Uani 1 1 d . . .
C23 C 0.36121(8) 0.15969(5) 0.55061(5) 0.01420(15) Uani 1 1 d . . .
C33 C 0.32662(9) 0.12660(6) 0.61740(5) 0.01856(17) Uani 1 1 d . . .
H33A H 0.3540 0.1470 0.6650 0.022 Uiso 1 1 calc R . .
C43 C 0.25308(9) 0.06461(6) 0.61545(6) 0.02012(18) Uani 1 1 d . . .
H43A H 0.2318 0.0419 0.6614 0.024 Uiso 1 1 calc R . .
C53 C 0.21062(8) 0.03586(6) 0.54621(6) 0.01815(17) Uani 1 1 d . . .
H53A H 0.1590 -0.0059 0.5452 0.022 Uiso 1 1 calc R . .
C63 C 0.24237(7) 0.06708(5) 0.47805(5) 0.01409(15) Uani 1 1 d . . .
C73 C 0.44183(8) 0.22735(6) 0.55467(6) 0.01739(16) Uani 1 1 d . . .
H73A H 0.4476 0.2480 0.5020 0.021 Uiso 1 1 calc R . .
C83 C 0.55478(10) 0.19913(8) 0.58393(9) 0.0323(3) Uani 1 1 d . . .
H83A H 0.5797 0.1578 0.5504 0.048 Uiso 1 1 calc R . .
H83B H 0.5512 0.1780 0.6354 0.048 Uiso 1 1 calc R . .
H83C H 0.6060 0.2435 0.5848 0.048 Uiso 1 1 calc R . .
C93 C 0.40567(11) 0.29540(7) 0.60406(8) 0.0308(3) Uani 1 1 d . . .
H93A H 0.3324 0.3125 0.5860 0.046 Uiso 1 1 calc R . .
H93B H 0.4567 0.3395 0.6009 0.046 Uiso 1 1 calc R . .
H93C H 0.4048 0.2778 0.6569 0.046 Uiso 1 1 calc R . .
C103 C 0.19379(8) 0.03624(6) 0.40239(6) 0.01724(16) Uani 1 1 d . . .
H10E H 0.2057 0.0773 0.3631 0.021 Uiso 1 1 calc R . .
C113 C 0.25044(9) -0.03925(7) 0.37836(6) 0.02250(19) Uani 1 1 d . . .
H11G H 0.3287 -0.0294 0.3762 0.034 Uiso 1 1 calc R . .
H11H H 0.2198 -0.0557 0.3282 0.034 Uiso 1 1 calc R . .
H11I H 0.2391 -0.0810 0.4154 0.034 Uiso 1 1 calc R . .
C123 C 0.07099(9) 0.02191(8) 0.40273(8) 0.0286(2) Uani 1 1 d . . .
H12D H 0.0357 0.0686 0.4227 0.043 Uiso 1 1 calc R . .
H12E H 0.0574 -0.0236 0.4349 0.043 Uiso 1 1 calc R . .
H12F H 0.0412 0.0116 0.3508 0.043 Uiso 1 1 calc R . .
C14 C 0.5727(6) 0.4141(5) 0.4294(3) 0.0510(12) Uani 0.5421(19) 1 d PD A 1
H14A H 0.6007 0.4162 0.3787 0.077 Uiso 0.5421(19) 1 calc PR A 1
H14B H 0.5187 0.4560 0.4343 0.077 Uiso 0.5421(19) 1 calc PR A 1
H14C H 0.5383 0.3628 0.4368 0.077 Uiso 0.5421(19) 1 calc PR A 1
C24 C 0.6626(2) 0.4251(2) 0.48689(15) 0.0397(5) Uani 0.5421(19) 1 d PD A 1
H24A H 0.7167 0.3825 0.4818 0.048 Uiso 0.5421(19) 1 calc PR A 1
H24B H 0.6990 0.4759 0.4777 0.048 Uiso 0.5421(19) 1 calc PR A 1
O14 O 0.62815(17) 0.42451(13) 0.56043(10) 0.0334(3) Uani 0.5421(19) 1 d PD A 1
C34 C 0.7125(10) 0.4298(9) 0.6163(7) 0.0387(11) Uani 0.5421(19) 1 d PD A 1
H34A H 0.7569 0.4769 0.6067 0.046 Uiso 0.5421(19) 1 calc PR A 1
H34B H 0.7600 0.3829 0.6132 0.046 Uiso 0.5421(19) 1 calc PR A 1
C44 C 0.674(2) 0.4348(19) 0.6926(8) 0.0705(18) Uani 0.5421(19) 1 d PD A 1
H44A H 0.7366 0.4304 0.7300 0.106 Uiso 0.5421(19) 1 calc PR A 1
H44B H 0.6229 0.3919 0.7003 0.106 Uiso 0.5421(19) 1 calc PR A 1
H44C H 0.6379 0.4855 0.6989 0.106 Uiso 0.5421(19) 1 calc PR A 1
C14' C 0.5982(8) 0.4014(6) 0.4461(4) 0.0510(12) Uani 0.4579(19) 1 d PD A 5
H14D H 0.6184 0.4040 0.3933 0.077 Uiso 0.4579(19) 1 calc PR A 5
H14E H 0.5186 0.3988 0.4470 0.077 Uiso 0.4579(19) 1 calc PR A 5
H14F H 0.6305 0.3543 0.4706 0.077 Uiso 0.4579(19) 1 calc PR A 5
C24' C 0.6384(3) 0.4719(2) 0.48704(18) 0.0397(5) Uani 0.4579(19) 1 d PD A 5
H24C H 0.7167 0.4790 0.4788 0.048 Uiso 0.4579(19) 1 calc PR A 5
H24D H 0.5988 0.5187 0.4660 0.048 Uiso 0.4579(19) 1 calc PR A 5
O14' O 0.6250(2) 0.46743(16) 0.56665(12) 0.0334(3) Uani 0.4579(19) 1 d PD A 5
C34' C 0.7040(13) 0.4231(11) 0.6090(8) 0.0387(11) Uani 0.4579(19) 1 d PD A 5
H34C H 0.7776 0.4441 0.6012 0.046 Uiso 0.4579(19) 1 calc PR A 5
H34D H 0.7013 0.3675 0.5918 0.046 Uiso 0.4579(19) 1 calc PR A 5
C44' C 0.683(3) 0.427(2) 0.6904(9) 0.0705(18) Uani 0.4579(19) 1 d PD A 5
H44D H 0.7346 0.3932 0.7196 0.106 Uiso 0.4579(19) 1 calc PR A 5
H44E H 0.6082 0.4093 0.6974 0.106 Uiso 0.4579(19) 1 calc PR A 5
H44F H 0.6914 0.4816 0.7082 0.106 Uiso 0.4579(19) 1 calc PR A 5

loop_
_atom_site_aniso_label
_atom_site_aniso_U_11
_atom_site_aniso_U_22
_atom_site_aniso_U_33
_atom_site_aniso_U_23
_atom_site_aniso_U_13
_atom_site_aniso_U_12
Co1 0.01077(5) 0.01245(5) 0.01080(5) 0.00262(4) 0.00262(3) 0.00196(4)
N1 0.0119(3) 0.0149(3) 0.0142(3) 0.0013(2) 0.0023(2) 0.0021(2)
N11 0.0108(3) 0.0131(3) 0.0108(3) 0.0015(2) 0.0019(2) 0.0012(2)
N21 0.0119(3) 0.0134(3) 0.0116(3) 0.0026(2) 0.0032(2) 0.0015(2)
C11 0.0155(4) 0.0174(4) 0.0124(3) 0.0046(3) 0.0038(3) 0.0014(3)
C21 0.0120(3) 0.0137(3) 0.0117(3) 0.0022(3) 0.0016(3) 0.0004(3)
C31 0.0138(4) 0.0168(4) 0.0147(4) 0.0059(3) 0.0043(3) 0.0046(3)
C41 0.0118(4) 0.0141(3) 0.0140(3) 0.0027(3) 0.0027(3) 0.0022(3)
C51 0.0149(4) 0.0183(4) 0.0198(4) 0.0056(3) 0.0062(3) 0.0062(3)
C61 0.0213(5) 0.0351(6) 0.0156(4) 0.0086(4) -0.0004(3) 0.0007(4)
C71 0.0205(4) 0.0231(4) 0.0165(4) 0.0071(3) 0.0079(3) 0.0040(3)
C81 0.0264(5) 0.0171(4) 0.0243(5) 0.0048(3) 0.0093(4) 0.0000(4)
C91 0.0247(5) 0.0184(4) 0.0338(6) 0.0025(4) 0.0093(4) 0.0062(4)
C101 0.0209(5) 0.0273(5) 0.0271(5) 0.0107(4) 0.0126(4) 0.0119(4)
C111 0.0157(4) 0.0327(6) 0.0263(5) 0.0051(4) 0.0017(4) 0.0076(4)
C12 0.0114(3) 0.0133(3) 0.0110(3) 0.0019(3) 0.0022(3) 0.0012(3)
C22 0.0148(4) 0.0152(4) 0.0116(3) 0.0003(3) 0.0023(3) 0.0016(3)
C32 0.0186(4) 0.0185(4) 0.0150(4) 0.0006(3) 0.0048(3) 0.0041(3)
C42 0.0145(4) 0.0210(4) 0.0192(4) 0.0036(3) 0.0067(3) 0.0043(3)
C52 0.0117(4) 0.0197(4) 0.0190(4) 0.0038(3) 0.0032(3) 0.0009(3)
C62 0.0121(4) 0.0155(4) 0.0133(3) 0.0027(3) 0.0020(3) -0.0002(3)
C72 0.0167(4) 0.0186(4) 0.0155(4) -0.0029(3) -0.0003(3) 0.0011(3)
C82 0.0243(5) 0.0263(5) 0.0264(5) 0.0005(4) -0.0017(4) -0.0083(4)
C92 0.0279(5) 0.0374(6) 0.0173(4) -0.0078(4) -0.0023(4) 0.0006(5)
C102 0.0144(4) 0.0163(4) 0.0169(4) -0.0001(3) 0.0001(3) -0.0015(3)
C112 0.0468(8) 0.0281(6) 0.0179(5) -0.0017(4) -0.0046(5) 0.0049(5)
C122 0.0290(6) 0.0226(5) 0.0350(6) -0.0036(4) 0.0081(5) -0.0106(4)
C13 0.0112(3) 0.0130(3) 0.0122(3) 0.0023(3) 0.0033(3) 0.0022(3)
C23 0.0145(4) 0.0154(4) 0.0131(3) 0.0006(3) 0.0037(3) 0.0020(3)
C33 0.0215(4) 0.0214(4) 0.0132(4) 0.0014(3) 0.0045(3) 0.0038(3)
C43 0.0222(5) 0.0226(4) 0.0165(4) 0.0063(3) 0.0084(3) 0.0032(4)
C53 0.0160(4) 0.0179(4) 0.0213(4) 0.0053(3) 0.0061(3) 0.0003(3)
C63 0.0121(4) 0.0144(3) 0.0161(4) 0.0032(3) 0.0028(3) 0.0010(3)
C73 0.0178(4) 0.0175(4) 0.0171(4) -0.0031(3) 0.0029(3) -0.0011(3)
C83 0.0184(5) 0.0303(6) 0.0476(7) -0.0076(5) -0.0034(5) -0.0014(4)
C93 0.0320(6) 0.0229(5) 0.0386(6) -0.0126(5) 0.0117(5) -0.0031(4)
C103 0.0144(4) 0.0179(4) 0.0192(4) 0.0020(3) -0.0009(3) -0.0018(3)
C113 0.0216(5) 0.0245(5) 0.0214(4) -0.0032(4) 0.0006(4) 0.0010(4)
C123 0.0152(5) 0.0336(6) 0.0365(6) -0.0058(5) -0.0027(4) -0.0013(4)
C14 0.061(4) 0.068(3) 0.024(2) -0.0031(18) 0.0059(17) -0.021(2)
C24 0.0394(11) 0.0531(14) 0.0276(8) -0.0089(10) 0.0103(8) -0.0069(11)
O14 0.0343(6) 0.0426(9) 0.0231(5) 0.0046(7) 0.0010(5) -0.0111(8)
C34 0.0348(19) 0.037(2) 0.042(2) -0.0022(17) -0.0080(11) 0.0032(16)
C44 0.110(4) 0.071(5) 0.0280(9) 0.0122(15) -0.0151(14) -0.040(3)
C14' 0.061(4) 0.068(3) 0.024(2) -0.0031(18) 0.0059(17) -0.021(2)
C24' 0.0394(11) 0.0531(14) 0.0276(8) -0.0089(10) 0.0103(8) -0.0069(11)
O14' 0.0343(6) 0.0426(9) 0.0231(5) 0.0046(7) 0.0010(5) -0.0111(8)
C34' 0.0348(19) 0.037(2) 0.042(2) -0.0022(17) -0.0080(11) 0.0032(16)
C44' 0.110(4) 0.071(5) 0.0280(9) 0.0122(15) -0.0151(14) -0.040(3)

loop_
_atom_type_symbol
_atom_type_description
_atom_type_scat_dispersion_real
_atom_type_scat_dispersion_imag
_atom_type_scat_source
C C 0.0033 0.0016 'International Tables Vol C Tables 4.2.6.8 and 6.1.1.4'
H H 0.0000 0.0000 'International Tables Vol C Tables 4.2.6.8 and 6.1.1.4'
N N 0.0061 0.0033 'International Tables Vol C Tables 4.2.6.8 and 6.1.1.4'
O O 0.0106 0.0060 'International Tables Vol C Tables 4.2.6.8 and 6.1.1.4'
Co Co 0.3494 0.9721 'International Tables Vol C Tables 4.2.6.8 and 6.1.1.4'

loop_
_geom_angle_atom_site_label_1
_geom_angle_atom_site_label_2
_geom_angle_atom_site_label_3
_geom_angle
_geom_angle_site_symmetry_1
N1 Co1 N11 162.69(3) .
N1 Co1 N21 101.01(3) .
N11 Co1 N21 96.28(3) .
N1 N1 Co1 177.39(10) 3_656
C21 N11 C12 123.90(7) .
C21 N11 Co1 125.27(6) .
C12 N11 Co1 110.82(5) .
C41 N21 C13 125.10(7) .
C41 N21 Co1 123.83(6) .
C13 N21 Co1 111.01(5) .
C71 C11 C61 105.22(8) .
C71 C11 C81 105.89(8) .
C61 C11 C81 109.25(9) .
C71 C11 C21 118.70(8) .
C61 C11 C21 109.50(8) .
C81 C11 C21 107.98(7) .
N11 C21 C31 120.94(8) .
N11 C21 C11 126.52(8) .
C31 C21 C11 112.52(8) .
C21 C31 C41 132.49(8) .
C21 C31 H31A 113.8 .
C41 C31 H31A 113.8 .
N21 C41 C31 121.11(8) .
N21 C41 C51 126.26(8) .
C31 C41 C51 112.62(7) .
C101 C51 C111 105.91(9) .
C101 C51 C91 105.87(9) .
C111 C51 C91 109.76(9) .
C101 C51 C41 118.05(8) .
C111 C51 C41 108.79(8) .
C91 C51 C41 108.27(8) .
C11 C61 H61A 109.5 .
C11 C61 H61B 109.5 .
H61A C61 H61B 109.5 .
C11 C61 H61C 109.5 .
H61A C61 H61C 109.5 .
H61B C61 H61C 109.5 .
C11 C71 H71A 109.5 .
C11 C71 H71B 109.5 .
H71A C71 H71B 109.5 .
C11 C71 H71C 109.5 .
H71A C71 H71C 109.5 .
H71B C71 H71C 109.5 .
C11 C81 H81A 109.5 .
C11 C81 H81B 109.5 .
H81A C81 H81B 109.5 .
C11 C81 H81C 109.5 .
H81A C81 H81C 109.5 .
H81B C81 H81C 109.5 .
C51 C91 H91A 109.5 .
C51 C91 H91B 109.5 .
H91A C91 H91B 109.5 .
C51 C91 H91C 109.5 .
H91A C91 H91C 109.5 .
H91B C91 H91C 109.5 .
C51 C101 H10A 109.5 .
C51 C101 H10B 109.5 .
H10A C101 H10B 109.5 .
C51 C101 H10C 109.5 .
H10A C101 H10C 109.5 .
H10B C101 H10C 109.5 .
C51 C111 H11A 109.5 .
C51 C111 H11B 109.5 .
H11A C111 H11B 109.5 .
C51 C111 H11C 109.5 .
H11A C111 H11C 109.5 .
H11B C111 H11C 109.5 .
C62 C12 C22 120.84(8) .
C62 C12 N11 119.46(8) .
C22 C12 N11 119.64(8) .
C32 C22 C12 118.66(9) .
C32 C22 C72 121.08(8) .
C12 C22 C72 120.24(8) .
C42 C32 C22 121.12(9) .
C42 C32 H32A 119.4 .
C22 C32 H32A 119.4 .
C32 C42 C52 119.65(9) .
C32 C42 H42A 120.2 .
C52 C42 H42A 120.2 .
C42 C52 C62 121.38(9) .
C42 C52 H52A 119.3 .
C62 C52 H52A 119.3 .
C52 C62 C12 118.34(9) .
C52 C62 C102 120.03(8) .
C12 C62 C102 121.60(8) .
C22 C72 C82 110.46(8) .
C22 C72 C92 113.49(8) .
C82 C72 C92 109.96(9) .
C22 C72 H72A 107.6 .
C82 C72 H72A 107.6 .
C92 C72 H72A 107.6 .
C72 C82 H82A 109.5 .
C72 C82 H82B 109.5 .
H82A C82 H82B 109.5 .
C72 C82 H82C 109.5 .
H82A C82 H82C 109.5 .
H82B C82 H82C 109.5 .
C72 C92 H92A 109.5 .
C72 C92 H92B 109.5 .
H92A C92 H92B 109.5 .
C72 C92 H92C 109.5 .
H92A C92 H92C 109.5 .
H92B C92 H92C 109.5 .
C62 C102 C112 110.70(8) .
C62 C102 C122 112.58(8) .
C112 C102 C122 110.40(10) .
C62 C102 H10D 107.7 .
C112 C102 H10D 107.7 .
C122 C102 H10D 107.7 .
C102 C112 H11D 109.5 .
C102 C112 H11E 109.5 .
H11D C112 H11E 109.5 .
C102 C112 H11F 109.5 .
H11D C112 H11F 109.5 .
H11E C112 H11F 109.5 .
C102 C122 H12A 109.5 .
C102 C122 H12B 109.5 .
H12A C122 H12B 109.5 .
C102 C122 H12C 109.5 .
H12A C122 H12C 109.5 .
H12B C122 H12C 109.5 .
C63 C13 C23 121.19(8) .
C63 C13 N21 119.46(8) .
C23 C13 N21 118.91(8) .
C33 C23 C13 118.19(9) .
C33 C23 C73 119.92(9) .
C13 C23 C73 121.89(8) .
C43 C33 C23 121.21(9) .
C43 C33 H33A 119.4 .
C23 C33 H33A 119.4 .
C53 C43 C33 119.78(9) .
C53 C43 H43A 120.1 .
C33 C43 H43A 120.1 .
C43 C53 C63 121.11(9) .
C43 C53 H53A 119.4 .
C63 C53 H53A 119.4 .
C53 C63 C13 118.46(9) .
C53 C63 C103 120.76(9) .
C13 C63 C103 120.78(8) .
C23 C73 C83 110.85(9) .
C23 C73 C93 112.68(9) .
C83 C73 C93 109.61(10) .
C23 C73 H73A 107.8 .
C83 C73 H73A 107.8 .
C93 C73 H73A 107.8 .
C73 C83 H83A 109.5 .
C73 C83 H83B 109.5 .
H83A C83 H83B 109.5 .
C73 C83 H83C 109.5 .
H83A C83 H83C 109.5 .
H83B C83 H83C 109.5 .
C73 C93 H93A 109.5 .
C73 C93 H93B 109.5 .
H93A C93 H93B 109.5 .
C73 C93 H93C 109.5 .
H93A C93 H93C 109.5 .
H93B C93 H93C 109.5 .
C63 C103 C123 112.51(9) .
C63 C103 C113 111.82(8) .
C123 C103 C113 109.56(9) .
C63 C103 H10E 107.6 .
C123 C103 H10E 107.6 .
C113 C103 H10E 107.6 .
C103 C113 H11G 109.5 .
C103 C113 H11H 109.5 .
H11G C113 H11H 109.5 .
C103 C113 H11I 109.5 .
H11G C113 H11I 109.5 .
H11H C113 H11I 109.5 .
C103 C123 H12D 109.5 .
C103 C123 H12E 109.5 .
H12D C123 H12E 109.5 .
C103 C123 H12F 109.5 .
H12D C123 H12F 109.5 .
H12E C123 H12F 109.5 .
O14 C24 C14 112.6(4) .
O14 C24 H24A 109.1 .
C14 C24 H24A 109.1 .
O14 C24 H24B 109.1 .
C14 C24 H24B 109.1 .
H24A C24 H24B 107.8 .
C34 O14 C24 113.9(7) .
O14 C34 C44 113.0(13) .
O14 C34 H34A 109.0 .
C44 C34 H34A 109.0 .
O14 C34 H34B 109.0 .
C44 C34 H34B 109.0 .
H34A C34 H34B 107.8 .
O14' C24' C14' 112.6(4) .
O14' C24' H24C 109.1 .
C14' C24' H24C 109.1 .
O14' C24' H24D 109.1 .
C14' C24' H24D 109.1 .
H24C C24' H24D 107.8 .
C34' O14' C24' 115.6(8) .
O14' C34' C44' 109.4(14) .
O14' C34' H34C 109.8 .
C44' C34' H34C 109.8 .
O14' C34' H34D 109.8 .
C44' C34' H34D 109.8 .
H34C C34' H34D 108.2 .

loop_
_geom_bond_atom_site_label_1
_geom_bond_atom_site_label_2
_geom_bond_distance
_geom_bond_site_symmetry_2
Co1 N1 1.8401(8) .
Co1 N11 1.9262(8) .
Co1 N21 1.9853(8) .
N1 N1 1.1390(15) 3_656
N11 C21 1.3395(11) .
N11 C12 1.4337(11) .
N21 C41 1.3297(11) .
N21 C13 1.4278(11) .
C11 C71 1.5359(13) .
C11 C61 1.5391(15) .
C11 C81 1.5423(15) .
C11 C21 1.5679(12) .
C21 C31 1.4025(12) .
C31 C41 1.4102(12) .
C31 H31A 0.9500 .
C41 C51 1.5648(13) .
C51 C101 1.5373(14) .
C51 C111 1.5373(16) .
C51 C91 1.5394(16) .
C61 H61A 0.9800 .
C61 H61B 0.9800 .
C61 H61C 0.9800 .
C71 H71A 0.9800 .
C71 H71B 0.9800 .
C71 H71C 0.9800 .
C81 H81A 0.9800 .
C81 H81B 0.9800 .
C81 H81C 0.9800 .
C91 H91A 0.9800 .
C91 H91B 0.9800 .
C91 H91C 0.9800 .
C101 H10A 0.9800 .
C101 H10B 0.9800 .
C101 H10C 0.9800 .
C111 H11A 0.9800 .
C111 H11B 0.9800 .
C111 H11C 0.9800 .
C12 C62 1.4056(13) .
C12 C22 1.4111(13) .
C22 C32 1.3923(13) .
C22 C72 1.5168(14) .
C32 C42 1.3864(15) .
C32 H32A 0.9500 .
C42 C52 1.3864(15) .
C42 H42A 0.9500 .
C52 C62 1.3964(13) .
C52 H52A 0.9500 .
C62 C102 1.5180(13) .
C72 C82 1.5285(15) .
C72 C92 1.5287(14) .
C72 H72A 1.0000 .
C82 H82A 0.9800 .
C82 H82B 0.9800 .
C82 H82C 0.9800 .
C92 H92A 0.9800 .
C92 H92B 0.9800 .
C92 H92C 0.9800 .
C102 C112 1.5270(15) .
C102 C122 1.5274(15) .
C102 H10D 1.0000 .
C112 H11D 0.9800 .
C112 H11E 0.9800 .
C112 H11F 0.9800 .
C122 H12A 0.9800 .
C122 H12B 0.9800 .
C122 H12C 0.9800 .
C13 C63 1.4052(13) .
C13 C23 1.4059(13) .
C23 C33 1.3963(13) .
C23 C73 1.5151(14) .
C33 C43 1.3857(16) .
C33 H33A 0.9500 .
C43 C53 1.3855(15) .
C43 H43A 0.9500 .
C53 C63 1.3930(13) .
C53 H53A 0.9500 .
C63 C103 1.5194(14) .
C73 C83 1.5264(16) .
C73 C93 1.5298(15) .
C73 H73A 1.0000 .
C83 H83A 0.9800 .
C83 H83B 0.9800 .
C83 H83C 0.9800 .
C93 H93A 0.9800 .
C93 H93B 0.9800 .
C93 H93C 0.9800 .
C103 C123 1.5291(15) .
C103 C113 1.5308(15) .
C103 H10E 1.0000 .
C113 H11G 0.9800 .
C113 H11H 0.9800 .
C113 H11I 0.9800 .
C123 H12D 0.9800 .
C123 H12E 0.9800 .
C123 H12F 0.9800 .
C14 C24 1.462(6) .
C14 H14A 0.9800 .
C14 H14B 0.9800 .
C14 H14C 0.9800 .
C24 O14 1.391(3) .
C24 H24A 0.9900 .
C24 H24B 0.9900 .
O14 C34 1.386(9) .
C34 C44 1.457(10) .
C34 H34A 0.9900 .
C34 H34B 0.9900 .
C44 H44A 0.9800 .
C44 H44B 0.9800 .
C44 H44C 0.9800 .
C14' C24' 1.467(9) .
C14' H14D 0.9800 .
C14' H14E 0.9800 .
C14' H14F 0.9800 .
C24' O14' 1.427(4) .
C24' H24C 0.9900 .
C24' H24D 0.9900 .
O14' C34' 1.405(11) .
C34' C44' 1.478(11) .
C34' H34C 0.9900 .
C34' H34D 0.9900 .
C44' H44D 0.9800 .
C44' H44E 0.9800 .
C44' H44F 0.9800 .

loop_
_geom_torsion_atom_site_label_1
_geom_torsion_atom_site_label_2
_geom_torsion_atom_site_label_3
_geom_torsion_atom_site_label_4
_geom_torsion
_geom_torsion_site_symmetry_4
N11 Co1 N1 N1 -176(67) 3_656
N21 Co1 N1 N1 8(2) 3_656
N1 Co1 N11 C21 -178.40(10) .
N21 Co1 N11 C21 -1.80(8) .
N1 Co1 N11 C12 1.14(15) .
N21 Co1 N11 C12 177.74(6) .
N1 Co1 N21 C41 -179.50(8) .
N11 Co1 N21 C41 1.53(8) .
N1 Co1 N21 C13 3.00(7) .
N11 Co1 N21 C13 -175.97(6) .
C12 N11 C21 C31 -179.30(9) .
Co1 N11 C21 C31 0.18(13) .
C12 N11 C21 C11 -1.16(14) .
Co1 N11 C21 C11 178.32(7) .
C71 C11 C21 N11 4.17(14) .
C61 C11 C21 N11 124.92(10) .
C81 C11 C21 N11 -116.22(10) .
C71 C11 C21 C31 -177.56(9) .
C61 C11 C21 C31 -56.81(11) .
C81 C11 C21 C31 62.05(10) .
N11 C21 C31 C41 2.83(17) .
C11 C21 C31 C41 -175.55(10) .
C13 N21 C41 C31 177.50(9) .
Co1 N21 C41 C31 0.35(13) .
C13 N21 C41 C51 -1.58(15) .
Co1 N21 C41 C51 -178.72(7) .
C21 C31 C41 N21 -3.10(17) .
C21 C31 C41 C51 176.09(10) .
N21 C41 C51 C101 -1.67(15) .
C31 C41 C51 C101 179.19(10) .
N21 C41 C51 C111 -122.30(10) .
C31 C41 C51 C111 58.56(11) .
N21 C41 C51 C91 118.47(11) .
C31 C41 C51 C91 -60.67(11) .
C21 N11 C12 C62 94.25(11) .
Co1 N11 C12 C62 -85.30(9) .
C21 N11 C12 C22 -88.61(11) .
Co1 N11 C12 C22 91.84(8) .
C62 C12 C22 C32 -0.12(13) .
N11 C12 C22 C32 -177.23(8) .
C62 C12 C22 C72 -178.74(8) .
N11 C12 C22 C72 4.16(13) .
C12 C22 C32 C42 0.35(14) .
C72 C22 C32 C42 178.96(9) .
C22 C32 C42 C52 -0.18(15) .
C32 C42 C52 C62 -0.24(15) .
C42 C52 C62 C12 0.46(14) .
C42 C52 C62 C102 -177.61(9) .
C22 C12 C62 C52 -0.28(13) .
N11 C12 C62 C52 176.84(8) .
C22 C12 C62 C102 177.77(8) .
N11 C12 C62 C102 -5.12(13) .
C32 C22 C72 C82 91.15(11) .
C12 C22 C72 C82 -90.27(11) .
C32 C22 C72 C92 -32.87(13) .
C12 C22 C72 C92 145.71(9) .
C52 C62 C102 C112 -73.19(12) .
C12 C62 C102 C112 108.80(11) .
C52 C62 C102 C122 50.91(12) .
C12 C62 C102 C122 -127.10(10) .
C41 N21 C13 C63 93.69(11) .
Co1 N21 C13 C63 -88.85(9) .
C41 N21 C13 C23 -93.77(11) .
Co1 N21 C13 C23 83.68(9) .
C63 C13 C23 C33 2.01(13) .
N21 C13 C23 C33 -170.39(8) .
C63 C13 C23 C73 -178.16(8) .
N21 C13 C23 C73 9.44(13) .
C13 C23 C33 C43 -0.08(14) .
C73 C23 C33 C43 -179.91(9) .
C23 C33 C43 C53 -1.62(15) .
C33 C43 C53 C63 1.41(15) .
C43 C53 C63 C13 0.48(14) .
C43 C53 C63 C103 -178.84(9) .
C23 C13 C63 C53 -2.21(13) .
N21 C13 C63 C53 170.14(8) .
C23 C13 C63 C103 177.10(8) .
N21 C13 C63 C103 -10.54(13) .
C33 C23 C73 C83 70.60(12) .
C13 C23 C73 C83 -109.23(11) .
C33 C23 C73 C93 -52.65(13) .
C13 C23 C73 C93 127.52(10) .
C53 C63 C103 C123 41.82(13) .
C13 C63 C103 C123 -137.48(10) .
C53 C63 C103 C113 -81.98(11) .
C13 C63 C103 C113 98.72(10) .
C14 C24 O14 C34 176.1(8) .
C24 O14 C34 C44 175.8(15) .
C14' C24' O14' C34' 80.2(10) .
C24' O14' C34' C44' 177.1(18) .
